data_7701600
loop_
_publ_author_name
'Yoshimura, Takashi'
'Nagata, Kojiro'
'Matsuda, Ayumi'
'Omote, Toshiki'
'Kino, Yasushi'
'Takayama, Tsutomu'
'Sekine, Tsutomu'
'Shinohara, Atsushi'

_publ_section_title
;
 Synthesis, structures, redox properties, and theoretical calculations of
 thiohalide capped octahedral hexanuclear technetium(iii) clusters.
;
_journal_issue 37
_journal_name_full 'Dalton transactions (Cambridge, England : 2003)'
_journal_page_first 14085
_journal_page_last 14095
_journal_paper_doi 10.1039/c9dt02909e
_journal_volume 48
_journal_year 2019
_chemical_formula_moiety 'Br8 S6 Tc6, 2(C24 H20 P), C H4 O'
_chemical_formula_sum 'C49 H44 Br8 O P2 S6 Tc6'
_chemical_formula_weight 2135.80
_space_group_crystal_system monoclinic
_space_group_IT_number 14
_space_group_name_Hall '-P 2yn'
_space_group_name_H-M_alt 'P 1 21/n 1'
_atom_sites_solution_hydrogens geom
_atom_sites_solution_primary direct
_audit_creation_date 2019-05-13
_audit_creation_method
;
Olex2 1.2
(compiled May 18 2018 14:05:52 for OlexSys, GUI svn.r5506)
;
_audit_update_record
;
2019-07-15 deposited with the CCDC.	2019-09-06 downloaded from the CCDC.
;
_cell_angle_alpha 90
_cell_angle_beta 93.548(14)
_cell_angle_gamma 90
_cell_formula_units_Z 2
_cell_length_a 10.161(3)
_cell_length_b 21.436(6)
_cell_length_c 14.254(4)
_cell_measurement_reflns_used 17735
_cell_measurement_temperature 170
_cell_measurement_theta_max 27.45
_cell_measurement_theta_min 3.02
_cell_volume 3098.7(15)
_computing_molecular_graphics 'Olex2 (Dolomanov et al., 2009)'
_computing_publication_material 'Olex2 (Dolomanov et al., 2009)'
_computing_structure_refinement 'ShelXL (Sheldrick, 2015)'
_computing_structure_solution 'ShelXS (Sheldrick, 2008)'
_diffrn_ambient_temperature 170
_diffrn_detector_area_resol_mean 10
_diffrn_measured_fraction_theta_full 0.998
_diffrn_measured_fraction_theta_max 0.994
_diffrn_measurement_device_type RAPID
_diffrn_measurement_method '\w scans'
_diffrn_radiation_type MoK\a
_diffrn_radiation_wavelength 0.71075
_diffrn_reflns_av_R_equivalents 0.000
_diffrn_reflns_av_unetI/netI 0.1242
_diffrn_reflns_Laue_measured_fraction_full 0.998
_diffrn_reflns_Laue_measured_fraction_max 0.994
_diffrn_reflns_limit_h_max 13
_diffrn_reflns_limit_h_min -13
_diffrn_reflns_limit_k_max 27
_diffrn_reflns_limit_k_min -27
_diffrn_reflns_limit_l_max 18
_diffrn_reflns_limit_l_min -18
_diffrn_reflns_number 7057
_diffrn_reflns_point_group_measured_fraction_full 0.998
_diffrn_reflns_point_group_measured_fraction_max 0.994
_diffrn_reflns_theta_full 25.242
_diffrn_reflns_theta_max 27.444
_diffrn_reflns_theta_min 3.017
_exptl_absorpt_coefficient_mu 6.748
_exptl_absorpt_correction_T_max 1.000
_exptl_absorpt_correction_T_min 0.3520
_exptl_absorpt_correction_type multi-scan
_exptl_absorpt_process_details 'ABSCOR (Rigaku, 1995)'
_exptl_crystal_colour brown
_exptl_crystal_colour_primary brown
_exptl_crystal_density_diffrn 2.289
_exptl_crystal_description block
_exptl_crystal_F_000 2020
_exptl_crystal_size_max 0.22
_exptl_crystal_size_mid 0.2
_exptl_crystal_size_min 0.1
_refine_diff_density_max 2.119
_refine_diff_density_min -2.329
_refine_diff_density_rms 0.305
_refine_ls_extinction_method none
_refine_ls_goodness_of_fit_ref 0.901
_refine_ls_hydrogen_treatment constr
_refine_ls_matrix_type full
_refine_ls_number_parameters 330
_refine_ls_number_reflns 7057
_refine_ls_number_restraints 2
_refine_ls_restrained_S_all 0.901
_refine_ls_R_factor_all 0.0882
_refine_ls_R_factor_gt 0.0511
_refine_ls_shift/su_max 0.000
_refine_ls_shift/su_mean 0.000
_refine_ls_structure_factor_coef Fsqd
_refine_ls_weighting_details 'w=1/[\s^2^(Fo^2^)+(0.0354P)^2^] where P=(Fo^2^+2Fc^2^)/3'
_refine_ls_weighting_scheme calc
_refine_ls_wR_factor_gt 0.1034
_refine_ls_wR_factor_ref 0.1185
_reflns_Friedel_coverage 0.000
_reflns_number_gt 4367
_reflns_number_total 7057
_reflns_threshold_expression 'I > 2\s(I)'
_cod_data_source_file c9dt02909e2.cif
_cod_data_source_block (PPh4)2[Tc6S6Br8]
_cod_database_code 7701600
_shelx_shelxl_version_number 2018/3
_shelx_space_group_comment
;
The symmetry employed for this shelxl refinement is uniquely defined
by the following loop, which should always be used as a source of
symmetry information in preference to the above space-group names.
They are only intended as comments.
;
_olex2_refinement_description
;
1. Fixed Uiso
 At 1.2 times of:
  All C(H) groups
 At 1.5 times of:
  All C(H,H,H) groups, All O(H) groups
2. Shared sites
{Br12, S12}
{S13, Br13}
{Br11, S11}
{Br14, S14}
3. Restrained distances
 C25-O1
 1.5 with sigma of 0.02
4. Uiso/Uaniso restraints and constraints
Uanis(Br12) = Uanis(S12)
Uanis(S13) = Uanis(Br13)
Uanis(Br11) = Uanis(S11)
Uanis(Br14) = Uanis(S14)
5. Others
 1*[Sof(S12)+Sof(Br12)]+1*[Sof(S13)+Sof(Br13)]+1*[Sof(S11)+Sof(Br11)]+1*
 [Sof(S14)+Sof(Br14)]=1 with esd of 0.0001
 Sof(S12)=1-FVAR(1)
 Sof(Br12)=FVAR(1)
 Sof(S13)=1-FVAR(2)
 Sof(Br13)=FVAR(2)
 Sof(S11)=1-FVAR(3)
 Sof(Br11)=FVAR(3)
 Sof(S14)=1-FVAR(4)
 Sof(Br14)=FVAR(4)
 Fixed Sof: O1(0.5) H1(0.5) C25(0.5) H25A(0.5) H25B(0.5) H25C(0.5)
6.a Aromatic/amide H refined with riding coordinates:
 C2(H2), C3(H3), C4(H4), C5(H5), C6(H6), C8(H8), C9(H9), C10(H10), C11(H11),
 C12(H12), C14(H14), C15(H15), C16(H16), C17(H17), C18(H18), C20(H20), C21(H21),
  C22(H22), C23(H23), C24(H24)
6.b Idealised Me refined as rotating group:
 C25(H25A,H25B,H25C)
6.c Idealised tetrahedral OH refined as rotating group:
 O1(H1)
;
_olex2_submission_special_instructions 'No special instructions were received'

loop_
_space_group_symop_operation_xyz
'x, y, z'
'-x+1/2, y+1/2, -z+1/2'
'-x, -y, -z'
'x-1/2, -y-1/2, z-1/2'

loop_
_atom_site_label
_atom_site_type_symbol
_atom_site_fract_x
_atom_site_fract_y
_atom_site_fract_z
_atom_site_U_iso_or_equiv
_atom_site_adp_type
_atom_site_occupancy
_atom_site_site_symmetry_order
_atom_site_calc_flag
_atom_site_refinement_flags_posn
_atom_site_refinement_flags_occupancy
_atom_site_disorder_assembly
_atom_site_disorder_group
Tc1 Tc 0.65153(6) 0.04689(3) 0.01210(4) 0.01825(15) Uani 1 1 d . . . .
Tc2 Tc 0.44359(6) 0.03677(3) 0.10651(4) 0.01850(16) Uani 1 1 d . . . .
Tc3 Tc 0.42113(6) 0.06202(3) -0.07236(4) 0.01834(15) Uani 1 1 d . . . .
Br1 Br 0.85854(7) 0.11424(4) 0.02890(6) 0.0274(2) Uani 1 1 d . . . .
Br2 Br 0.36837(8) 0.08586(4) 0.25541(6) 0.0298(2) Uani 1 1 d . . . .
Br3 Br 0.31297(7) 0.14741(4) -0.17232(6) 0.0279(2) Uani 1 1 d . . . .
S11 S 0.51458(18) 0.13275(9) 0.04133(13) 0.0225(5) Uani 0.988(3) 1 d . P A 1
S12 S 0.66601(14) 0.02005(7) 0.18161(11) 0.0289(4) Uani 0.742(3) 1 d . P A 1
S13 S 0.37709(15) -0.06732(7) 0.15700(12) 0.0276(4) Uani 0.811(3) 1 d . P A 1
S14 S 0.21741(11) 0.05140(5) 0.02170(8) 0.0272(3) Uani 0.459(3) 1 d . P A 1
Br11 Br 0.51458(18) 0.13275(9) 0.04133(13) 0.0225(5) Uani 0.012(3) 1 d . P A 2
Br12 Br 0.66601(14) 0.02005(7) 0.18161(11) 0.0289(4) Uani 0.258(3) 1 d . P A 2
Br13 Br 0.37709(15) -0.06732(7) 0.15700(12) 0.0276(4) Uani 0.189(3) 1 d . P A 2
Br14 Br 0.21741(11) 0.05140(5) 0.02170(8) 0.0272(3) Uani 0.541(3) 1 d . P A 2
P1 P 0.45622(19) 0.32060(10) 0.15675(14) 0.0222(5) Uani 1 1 d . . . .
C1 C 0.5394(7) 0.2677(4) 0.2372(5) 0.0235(18) Uani 1 1 d . . . .
C2 C 0.6432(7) 0.2312(3) 0.2106(6) 0.0256(18) Uani 1 1 d . . . .
H2 H 0.673843 0.236339 0.150991 0.031 Uiso 1 1 calc R . . .
C3 C 0.7019(8) 0.1877(4) 0.2699(6) 0.035(2) Uani 1 1 d . . . .
H3 H 0.769832 0.162741 0.250170 0.042 Uiso 1 1 calc R . . .
C4 C 0.6585(9) 0.1813(4) 0.3598(7) 0.045(3) Uani 1 1 d . . . .
H4 H 0.699803 0.152903 0.401230 0.053 Uiso 1 1 calc R . . .
C5 C 0.5547(9) 0.2166(4) 0.3885(6) 0.039(2) Uani 1 1 d . . . .
H5 H 0.526395 0.211798 0.448906 0.047 Uiso 1 1 calc R . . .
C6 C 0.4925(8) 0.2593(4) 0.3271(6) 0.033(2) Uani 1 1 d . . . .
H6 H 0.420516 0.282109 0.345356 0.040 Uiso 1 1 calc R . . .
C7 C 0.2867(7) 0.2960(4) 0.1456(5) 0.0237(18) Uani 1 1 d . . . .
C8 C 0.2591(7) 0.2335(4) 0.1339(5) 0.0249(18) Uani 1 1 d . . . .
H8 H 0.327101 0.204789 0.129421 0.030 Uiso 1 1 calc R . . .
C9 C 0.1297(8) 0.2138(4) 0.1287(6) 0.032(2) Uani 1 1 d . . . .
H9 H 0.111454 0.171597 0.120362 0.038 Uiso 1 1 calc R . . .
C10 C 0.0268(8) 0.2549(4) 0.1357(6) 0.035(2) Uani 1 1 d . . . .
H10 H -0.059875 0.240824 0.132130 0.042 Uiso 1 1 calc R . . .
C11 C 0.0543(8) 0.3168(4) 0.1479(6) 0.035(2) Uani 1 1 d . . . .
H11 H -0.013977 0.345092 0.154232 0.041 Uiso 1 1 calc R . . .
C12 C 0.1839(7) 0.3376(4) 0.1510(5) 0.0254(18) Uani 1 1 d . . . .
H12 H 0.201604 0.380021 0.156852 0.030 Uiso 1 1 calc R . . .
C13 C 0.4643(7) 0.4011(3) 0.1935(6) 0.0243(18) Uani 1 1 d . . . .
C14 C 0.4914(7) 0.4190(4) 0.2877(6) 0.0295(19) Uani 1 1 d . . . .
H14 H 0.508466 0.389051 0.334009 0.035 Uiso 1 1 calc R . . .
C15 C 0.4923(8) 0.4812(4) 0.3104(6) 0.035(2) Uani 1 1 d . . . .
H15 H 0.508096 0.493115 0.372812 0.042 Uiso 1 1 calc R . . .
C16 C 0.4703(8) 0.5261(4) 0.2427(7) 0.043(2) Uani 1 1 d . . . .
H16 H 0.473028 0.568044 0.259186 0.052 Uiso 1 1 calc R . . .
C17 C 0.4439(10) 0.5089(4) 0.1493(7) 0.050(3) Uani 1 1 d . . . .
H17 H 0.427065 0.539159 0.103386 0.060 Uiso 1 1 calc R . . .
C18 C 0.4428(9) 0.4473(4) 0.1256(6) 0.041(2) Uani 1 1 d . . . .
H18 H 0.427534 0.435962 0.062932 0.049 Uiso 1 1 calc R . . .
C19 C 0.5342(7) 0.3164(3) 0.0475(5) 0.0204(17) Uani 1 1 d . . . .
C20 C 0.6584(8) 0.3438(4) 0.0431(6) 0.033(2) Uani 1 1 d . . . .
H20 H 0.696728 0.365447 0.094302 0.040 Uiso 1 1 calc R . . .
C21 C 0.7227(8) 0.3380(4) -0.0384(6) 0.035(2) Uani 1 1 d . . . .
H21 H 0.806541 0.354968 -0.041593 0.042 Uiso 1 1 calc R . . .
C22 C 0.6654(8) 0.3075(4) -0.1151(6) 0.030(2) Uani 1 1 d . . . .
H22 H 0.709804 0.305005 -0.170125 0.036 Uiso 1 1 calc R . . .
C23 C 0.5425(7) 0.2805(4) -0.1113(5) 0.0282(19) Uani 1 1 d . . . .
H23 H 0.504599 0.259301 -0.163115 0.034 Uiso 1 1 calc R . . .
C24 C 0.4761(7) 0.2854(3) -0.0294(5) 0.0245(18) Uani 1 1 d . . . .
H24 H 0.392744 0.267917 -0.026322 0.029 Uiso 1 1 calc R . . .
O1 O 0.585(2) -0.0016(11) 0.4649(18) 0.138(8) Uiso 0.5 1 d D P B -1
H1 H 0.659532 0.004524 0.447921 0.208 Uiso 0.5 1 calc GR P B -1
C25 C 0.539(3) 0.0538(11) 0.5123(18) 0.094(9) Uiso 0.5 1 d D P B -1
H25A H 0.507085 0.083724 0.466362 0.141 Uiso 0.5 1 calc GR P B -1
H25B H 0.610845 0.071596 0.550393 0.141 Uiso 0.5 1 calc GR P B -1
H25C H 0.469398 0.042508 0.551502 0.141 Uiso 0.5 1 calc GR P B -1

loop_
_atom_site_aniso_label
_atom_site_aniso_U_11
_atom_site_aniso_U_22
_atom_site_aniso_U_33
_atom_site_aniso_U_23
_atom_site_aniso_U_13
_atom_site_aniso_U_12
Tc1 0.0148(3) 0.0190(3) 0.0211(3) -0.0002(3) 0.0029(3) -0.0004(3)
Tc2 0.0161(3) 0.0194(3) 0.0203(3) -0.0013(3) 0.0036(3) 0.0002(3)
Tc3 0.0156(3) 0.0185(3) 0.0211(3) 0.0009(3) 0.0028(3) 0.0008(3)
Br1 0.0197(4) 0.0292(5) 0.0334(5) -0.0014(4) 0.0020(3) -0.0068(3)
Br2 0.0300(5) 0.0348(5) 0.0254(4) -0.0074(4) 0.0084(4) 0.0021(4)
Br3 0.0225(4) 0.0258(4) 0.0354(5) 0.0091(4) 0.0002(4) 0.0026(3)
S11 0.0201(10) 0.0214(10) 0.0261(11) -0.0012(8) 0.0033(8) 0.0010(8)
S12 0.0250(8) 0.0246(8) 0.0381(9) -0.0024(7) 0.0093(7) -0.0017(6)
S13 0.0253(9) 0.0239(9) 0.0331(10) -0.0014(7) -0.0040(7) 0.0030(7)
S14 0.0291(7) 0.0260(6) 0.0265(6) -0.0009(5) 0.0028(5) -0.0013(5)
Br11 0.0201(10) 0.0214(10) 0.0261(11) -0.0012(8) 0.0033(8) 0.0010(8)
Br12 0.0250(8) 0.0246(8) 0.0381(9) -0.0024(7) 0.0093(7) -0.0017(6)
Br13 0.0253(9) 0.0239(9) 0.0331(10) -0.0014(7) -0.0040(7) 0.0030(7)
Br14 0.0291(7) 0.0260(6) 0.0265(6) -0.0009(5) 0.0028(5) -0.0013(5)
P1 0.0193(11) 0.0244(11) 0.0233(11) -0.0025(9) 0.0047(9) -0.0011(9)
C1 0.015(4) 0.027(4) 0.028(4) -0.004(3) 0.000(3) -0.013(3)
C2 0.023(4) 0.025(4) 0.028(4) 0.000(4) -0.001(4) -0.004(4)
C3 0.027(5) 0.027(5) 0.049(6) -0.002(4) -0.012(4) -0.011(4)
C4 0.035(5) 0.036(6) 0.059(7) 0.020(5) -0.018(5) -0.006(4)
C5 0.049(6) 0.047(6) 0.020(5) 0.009(4) -0.005(4) -0.025(5)
C6 0.038(5) 0.028(5) 0.034(5) 0.003(4) 0.010(4) -0.007(4)
C7 0.024(4) 0.027(4) 0.021(4) 0.002(3) 0.005(3) 0.000(4)
C8 0.012(4) 0.030(5) 0.033(5) -0.001(4) -0.001(3) -0.003(3)
C9 0.033(5) 0.027(5) 0.036(5) -0.005(4) 0.005(4) -0.012(4)
C10 0.026(5) 0.050(6) 0.028(5) 0.003(4) 0.008(4) -0.003(4)
C11 0.023(5) 0.048(6) 0.034(5) 0.001(4) 0.015(4) 0.007(4)
C12 0.031(5) 0.025(4) 0.021(4) -0.003(3) 0.008(4) 0.006(4)
C13 0.014(4) 0.019(4) 0.041(5) -0.005(4) 0.007(3) -0.004(3)
C14 0.019(4) 0.036(5) 0.033(5) -0.006(4) 0.000(4) 0.002(4)
C15 0.023(5) 0.039(5) 0.043(6) -0.016(4) 0.003(4) -0.005(4)
C16 0.030(5) 0.024(5) 0.075(8) -0.006(5) 0.007(5) 0.007(4)
C17 0.079(8) 0.029(5) 0.043(6) 0.000(5) -0.002(6) 0.000(5)
C18 0.055(7) 0.037(6) 0.031(5) -0.004(4) 0.004(5) -0.006(5)
C19 0.023(4) 0.019(4) 0.019(4) -0.002(3) 0.006(3) 0.004(3)
C20 0.033(5) 0.038(5) 0.029(5) -0.013(4) 0.006(4) -0.014(4)
C21 0.025(5) 0.038(5) 0.043(6) -0.002(4) 0.008(4) -0.010(4)
C22 0.031(5) 0.031(5) 0.029(5) 0.002(4) 0.012(4) 0.001(4)
C23 0.033(5) 0.030(5) 0.021(4) -0.008(4) 0.004(4) 0.000(4)
C24 0.023(4) 0.023(4) 0.028(5) 0.002(4) 0.005(3) -0.004(4)

loop_
_atom_type_symbol
_atom_type_description
_atom_type_scat_dispersion_real
_atom_type_scat_dispersion_imag
_atom_type_scat_source
C C 0.0033 0.0016 'International Tables Vol C Tables 4.2.6.8 and 6.1.1.4'
H H 0.0000 0.0000 'International Tables Vol C Tables 4.2.6.8 and 6.1.1.4'
Br Br -0.2901 2.4595 'International Tables Vol C Tables 4.2.6.8 and 6.1.1.4'
O O 0.0106 0.0060 'International Tables Vol C Tables 4.2.6.8 and 6.1.1.4'
P P 0.1023 0.0942 'International Tables Vol C Tables 4.2.6.8 and 6.1.1.4'
S S 0.1246 0.1234 'International Tables Vol C Tables 4.2.6.8 and 6.1.1.4'
Tc Tc -1.4390 0.7593 'International Tables Vol C Tables 4.2.6.8 and 6.1.1.4'

loop_
_geom_angle_atom_site_label_1
_geom_angle_atom_site_label_2
_geom_angle_atom_site_label_3
_geom_angle
_geom_angle_site_symmetry_1
_geom_angle_site_symmetry_3
Tc2 Tc1 Tc2 89.87(3) . 3_655
Tc2 Tc1 Tc3 60.46(3) . .
Tc2 Tc1 Tc3 59.83(3) 3_655 3_655
Tc2 Tc1 Tc3 59.76(2) . 3_655
Tc3 Tc1 Tc2 59.74(3) . 3_655
Tc3 Tc1 Tc3 89.94(3) . 3_655
Br1 Tc1 Tc2 136.08(3) . 3_655
Br1 Tc1 Tc2 134.03(4) . .
Br1 Tc1 Tc3 136.38(4) . 3_655
Br1 Tc1 Tc3 133.67(4) . .
Br1 Tc1 S14 92.75(4) . 3_655
S11 Tc1 Tc2 116.85(6) . 3_655
S11 Tc1 Tc2 57.54(5) . .
S11 Tc1 Tc3 57.15(5) . .
S11 Tc1 Tc3 117.23(5) . 3_655
S11 Tc1 Br1 91.95(6) . .
S11 Tc1 S12 90.51(6) . .
S11 Tc1 S13 89.94(6) . 3_655
S11 Tc1 S14 175.30(6) . 3_655
S12 Tc1 Tc2 58.26(4) . .
S12 Tc1 Tc2 117.99(5) . 3_655
S12 Tc1 Tc3 118.70(4) . .
S12 Tc1 Tc3 58.17(4) . 3_655
S12 Tc1 Br1 92.35(4) . .
S12 Tc1 S14 89.55(5) . 3_655
S13 Tc1 Tc2 57.90(4) 3_655 3_655
S13 Tc1 Tc2 118.46(5) 3_655 .
S13 Tc1 Tc3 117.71(5) 3_655 3_655
S13 Tc1 Tc3 58.03(4) 3_655 .
S13 Tc1 Br1 92.19(5) 3_655 .
S13 Tc1 S12 175.42(6) 3_655 .
S13 Tc1 S14 89.62(5) 3_655 3_655
S14 Tc1 Tc2 59.16(4) 3_655 3_655
S14 Tc1 Tc2 118.80(4) 3_655 .
S14 Tc1 Tc3 118.90(4) 3_655 .
S14 Tc1 Tc3 59.04(4) 3_655 3_655
Br11 Tc1 Tc2 57.54(5) . .
Br11 Tc1 Tc3 57.15(5) . .
Br11 Tc1 Br1 91.95(6) . .
Br11 Tc1 S14 175.30(6) . 3_655
Br11 Tc1 Br12 90.51(6) . .
Br12 Tc1 Tc2 58.26(4) . .
Br12 Tc1 Tc3 118.70(4) . .
Br12 Tc1 Br1 92.35(4) . .
Br12 Tc1 S14 89.55(5) . 3_655
Tc1 Tc2 Tc1 90.13(3) . 3_655
Tc1 Tc2 Tc3 60.63(3) . 3_655
Tc1 Tc2 Tc3 59.81(3) . .
Tc3 Tc2 Tc1 60.10(3) . 3_655
Tc3 Tc2 Tc1 59.69(3) 3_655 3_655
Tc3 Tc2 Tc3 90.07(3) 3_655 .
Br2 Tc2 Tc1 135.29(4) . 3_655
Br2 Tc2 Tc1 134.55(4) . .
Br2 Tc2 Tc3 136.29(4) . .
Br2 Tc2 Tc3 133.64(4) . 3_655
Br2 Tc2 S14 92.09(4) . .
Br2 Tc2 Br14 92.09(4) . .
S11 Tc2 Tc1 56.52(5) . .
S11 Tc2 Tc1 116.67(6) . 3_655
S11 Tc2 Tc3 117.08(5) . 3_655
S11 Tc2 Tc3 56.62(5) . .
S11 Tc2 Br2 94.73(5) . .
S11 Tc2 S12 90.19(6) . .
S11 Tc2 S13 173.59(6) . .
S11 Tc2 S14 89.70(6) . .
S12 Tc2 Tc1 58.75(4) . .
S12 Tc2 Tc1 118.30(4) . 3_655
S12 Tc2 Tc3 58.63(4) . 3_655
S12 Tc2 Tc3 118.55(4) . .
S12 Tc2 Br2 90.72(5) . .
S12 Tc2 S14 177.19(5) . .
S13 Tc2 Tc1 57.79(5) . 3_655
S13 Tc2 Tc1 118.58(5) . .
S13 Tc2 Tc3 57.98(4) . 3_655
S13 Tc2 Tc3 117.88(5) . .
S13 Tc2 Br2 91.67(5) . .
S13 Tc2 S12 90.12(6) . .
S13 Tc2 S14 89.68(5) . .
S14 Tc2 Tc1 59.35(3) . 3_655
S14 Tc2 Tc1 119.02(4) . .
S14 Tc2 Tc3 119.04(4) . 3_655
S14 Tc2 Tc3 59.20(3) . .
Br11 Tc2 Tc1 56.52(5) . .
Br11 Tc2 Tc3 56.62(5) . .
Br11 Tc2 Br2 94.73(5) . .
Br11 Tc2 Br12 90.19(6) . .
Br11 Tc2 Br13 173.59(6) . .
Br11 Tc2 Br14 89.70(6) . .
Br12 Tc2 Tc1 58.75(4) . .
Br12 Tc2 Tc3 118.55(4) . .
Br12 Tc2 Br2 90.72(5) . .
Br12 Tc2 Br14 177.19(5) . .
Br13 Tc2 Tc1 118.58(5) . .
Br13 Tc2 Tc3 117.88(5) . .
Br13 Tc2 Br2 91.67(5) . .
Br13 Tc2 Br12 90.12(6) . .
Br13 Tc2 Br14 89.68(5) . .
Br14 Tc2 Tc1 119.02(4) . .
Br14 Tc2 Tc3 59.20(3) . .
Tc1 Tc3 Tc1 90.06(3) . 3_655
Tc1 Tc3 Tc2 60.57(3) . 3_655
Tc1 Tc3 Tc2 59.72(3) . .
Tc2 Tc3 Tc1 60.07(2) . 3_655
Tc2 Tc3 Tc1 59.61(3) 3_655 3_655
Tc2 Tc3 Tc2 89.93(3) 3_655 .
Br3 Tc3 Tc1 134.63(3) . .
Br3 Tc3 Tc1 135.32(4) . 3_655
Br3 Tc3 Tc2 135.33(3) . .
Br3 Tc3 Tc2 134.74(4) . 3_655
Br3 Tc3 S14 91.28(4) . .
Br3 Tc3 Br14 91.28(4) . .
S11 Tc3 Tc1 117.12(6) . 3_655
S11 Tc3 Tc1 56.63(5) . .
S11 Tc3 Tc2 57.11(5) . .
S11 Tc3 Tc2 117.15(6) . 3_655
S11 Tc3 Br3 93.66(6) . .
S11 Tc3 S12 174.39(7) . 3_655
S11 Tc3 S13 89.71(6) . 3_655
S11 Tc3 S14 90.09(6) . .
S12 Tc3 Tc1 118.81(5) 3_655 .
S12 Tc3 Tc1 58.27(4) 3_655 3_655
S12 Tc3 Tc2 58.25(4) 3_655 3_655
S12 Tc3 Tc2 118.33(5) 3_655 .
S12 Tc3 Br3 91.94(5) 3_655 .
S12 Tc3 S14 89.82(5) 3_655 .
S13 Tc3 Tc1 58.19(5) 3_655 .
S13 Tc3 Tc1 117.83(4) 3_655 3_655
S13 Tc3 Tc2 58.25(4) 3_655 3_655
S13 Tc3 Tc2 117.88(5) 3_655 .
S13 Tc3 Br3 92.11(5) 3_655 .
S13 Tc3 S12 90.05(5) 3_655 3_655
S13 Tc3 S14 176.61(5) 3_655 .
S14 Tc3 Tc1 59.39(3) . 3_655
S14 Tc3 Tc1 119.07(4) . .
S14 Tc3 Tc2 119.00(4) . 3_655
S14 Tc3 Tc2 59.35(4) . .
Br11 Tc3 Tc1 56.63(5) . .
Br11 Tc3 Tc2 57.11(5) . .
Br11 Tc3 Br3 93.66(6) . .
Br11 Tc3 Br14 90.09(6) . .
Br14 Tc3 Tc1 119.07(4) . .
Br14 Tc3 Tc2 59.35(4) . .
Tc1 S11 Tc2 65.94(6) . .
Tc1 S11 Tc3 66.22(6) . .
Tc3 S11 Tc2 66.27(6) . .
Tc2 S12 Tc1 62.98(4) . .
Tc2 S12 Tc3 63.13(4) . 3_655
Tc3 S12 Tc1 63.56(5) 3_655 .
Tc1 S13 Tc2 64.32(5) 3_655 .
Tc3 S13 Tc1 63.78(5) 3_655 3_655
Tc3 S13 Tc2 63.78(4) 3_655 .
Tc2 S14 Tc1 61.49(3) . 3_655
Tc3 S14 Tc1 61.57(3) . 3_655
Tc3 S14 Tc2 61.45(4) . .
Tc1 Br11 Tc2 65.94(6) . .
Tc1 Br11 Tc3 66.22(6) . .
Tc3 Br11 Tc2 66.27(6) . .
Tc2 Br12 Tc1 62.98(4) . .
Tc2 Br12 Tc3 63.13(4) . 3_655
Tc3 Br12 Tc1 63.56(5) 3_655 .
Tc1 Br13 Tc2 64.32(5) 3_655 .
Tc3 Br13 Tc1 63.78(5) 3_655 3_655
Tc3 Br13 Tc2 63.78(4) 3_655 .
Tc2 Br14 Tc1 61.49(3) . 3_655
Tc3 Br14 Tc1 61.57(3) . 3_655
Tc3 Br14 Tc2 61.45(4) . .
C1 P1 C7 106.5(3) . .
C1 P1 C13 114.2(4) . .
C1 P1 C19 108.0(3) . .
C7 P1 C13 109.4(3) . .
C19 P1 C7 112.4(4) . .
C19 P1 C13 106.6(3) . .
C2 C1 P1 121.4(6) . .
C2 C1 C6 118.9(8) . .
C6 C1 P1 119.5(6) . .
C3 C2 C1 121.7(8) . .
C2 C3 C4 119.0(8) . .
C5 C4 C3 120.8(8) . .
C4 C5 C6 120.0(8) . .
C5 C6 C1 119.4(8) . .
C8 C7 P1 118.8(6) . .
C12 C7 P1 122.0(6) . .
C12 C7 C8 119.1(7) . .
C9 C8 C7 119.4(7) . .
C10 C9 C8 121.8(8) . .
C11 C10 C9 118.8(8) . .
C10 C11 C12 120.1(8) . .
C7 C12 C11 120.7(8) . .
C14 C13 P1 122.7(6) . .
C18 C13 P1 118.5(7) . .
C18 C13 C14 118.8(7) . .
C15 C14 C13 119.2(8) . .
C14 C15 C16 121.1(9) . .
C15 C16 C17 120.1(8) . .
C18 C17 C16 119.5(9) . .
C17 C18 C13 121.2(9) . .
C20 C19 P1 117.8(6) . .
C24 C19 P1 121.6(6) . .
C24 C19 C20 120.6(7) . .
C21 C20 C19 118.6(8) . .
C22 C21 C20 121.1(8) . .
C21 C22 C23 120.6(8) . .
C22 C23 C24 119.3(8) . .
C19 C24 C23 119.8(7) . .

loop_
_geom_bond_atom_site_label_1
_geom_bond_atom_site_label_2
_geom_bond_distance
_geom_bond_site_symmetry_2
Tc1 Tc2 2.5835(10) .
Tc1 Tc2 2.6090(10) 3_655
Tc1 Tc3 2.5859(11) .
Tc1 Tc3 2.6099(11) 3_655
Tc1 Br1 2.5502(11) .
Tc1 S11 2.360(2) .
Tc1 S12 2.4793(18) .
Tc1 S13 2.4494(19) 3_655
Tc1 S14 2.5542(14) 3_655
Tc1 Br11 2.360(2) .
Tc1 Br12 2.4793(18) .
Tc2 Tc3 2.6027(12) .
Tc2 Tc3 2.5873(10) 3_655
Tc2 Br2 2.5292(11) .
Tc2 S11 2.387(2) .
Tc2 S12 2.4663(17) .
Tc2 S13 2.4522(18) .
Tc2 S14 2.5491(14) .
Tc2 Br11 2.387(2) .
Tc2 Br12 2.4663(17) .
Tc2 Br13 2.4522(18) .
Tc2 Br14 2.5491(14) .
Tc3 Br3 2.5288(11) .
Tc3 S11 2.374(2) .
Tc3 S12 2.4765(17) 3_655
Tc3 S13 2.4451(18) 3_655
Tc3 S14 2.5452(13) .
Tc3 Br11 2.374(2) .
Tc3 Br14 2.5452(13) .
P1 C1 1.788(8) .
P1 C7 1.799(8) .
P1 C13 1.805(8) .
P1 C19 1.792(7) .
C1 C2 1.385(10) .
C1 C6 1.406(10) .
C2 C3 1.370(10) .
C3 C4 1.388(12) .
C4 C5 1.380(12) .
C5 C6 1.392(11) .
C7 C8 1.378(10) .
C7 C12 1.378(10) .
C8 C9 1.378(10) .
C9 C10 1.376(11) .
C10 C11 1.363(11) .
C11 C12 1.389(10) .
C13 C14 1.407(11) .
C13 C18 1.392(11) .
C14 C15 1.371(11) .
C15 C16 1.372(12) .
C16 C17 1.392(13) .
C17 C18 1.361(11) .
C19 C20 1.397(10) .
C19 C24 1.383(10) .
C20 C21 1.373(10) .
C21 C22 1.372(11) .
C22 C23 1.381(10) .
C23 C24 1.388(9) .
O1 C25 1.457(16) .

loop_
_cod_changelog_entry_id
_cod_changelog_entry_author
_cod_changelog_entry_date
_cod_changelog_entry_text
1 'Vaitkus, Antanas' 2024-11-16T01:10:56+02:00
;
 Replaced the '^A\/Y' character sequence with the backslash character ('\')
 in the '_diffrn_measurement_method' data value.
;
